data_7130480
loop_
_publ_author_name
'Wolczanski, Peter T.'
'Kayser, Ann K.'
'Lancaster, Kyle'
'Bollmeyer, Melissa M.'
'Cundari, Thomas R.'
'MacMillan, Samantha N.'

_publ_section_title
;
 TEMPO Coordination and Reactivity in Group 6; Pseudo-Pentagonal Planar
 (\h2-TEMPO)2CrX (X = Cl, TEMPO)
;
_journal_name_full 'Chemical Communications'
_journal_paper_doi 10.1039/D2CC03838B
_journal_year 2022
_chemical_formula_moiety 'C18 H36 Mo N2 O4'
_chemical_formula_sum 'C18 H36 Mo N2 O4'
_chemical_formula_weight 440.43
_space_group_crystal_system monoclinic
_space_group_IT_number 14
_space_group_name_Hall '-P 2yn'
_space_group_name_H-M_alt 'P 1 21/n 1'
_atom_sites_solution_hydrogens geom
_atom_sites_solution_primary dual
_audit_creation_date 2021-03-10
_audit_creation_method
;
Olex2 1.3-ac4
(compiled 2020.03.28 svn.rd84adfe8 for Rigaku Oxford Diffraction, GUI svn.r6032)
;
_audit_update_record
;
2022-02-23 deposited with the CCDC.	2022-08-05 downloaded from the CCDC.
;
_cell_angle_alpha 90
_cell_angle_beta 118.845(6)
_cell_angle_gamma 90
_cell_formula_units_Z 4
_cell_length_a 12.0580(6)
_cell_length_b 15.6515(5)
_cell_length_c 12.1533(5)
_cell_measurement_reflns_used 8374
_cell_measurement_temperature 99.9(4)
_cell_measurement_theta_max 31.2750
_cell_measurement_theta_min 3.2320
_cell_volume 2009.06(19)
_computing_cell_refinement 'CrysAlisPro 1.171.40.81a (Rigaku OD, 2020)'
_computing_data_collection 'CrysAlisPro 1.171.40.81a (Rigaku OD, 2020)'
_computing_data_reduction 'CrysAlisPro 1.171.40.81a (Rigaku OD, 2020)'
_computing_molecular_graphics 'Olex2 1.3-ac4 (Dolomanov et al., 2009)'
_computing_publication_material 'Olex2 1.3-ac4 (Dolomanov et al., 2009)'
_computing_structure_refinement 'SHELXL 2016/6 (Sheldrick, 2015)'
_computing_structure_solution 'SHELXT 2014/5 (Sheldrick, 2014)'
_diffrn_ambient_environment N~2~
_diffrn_ambient_temperature 99.9(4)
_diffrn_detector 'Hybrid Pixel Array Detector'
_diffrn_detector_area_resol_mean 10.0000
_diffrn_detector_type HyPix
_diffrn_measured_fraction_theta_full 0.967
_diffrn_measured_fraction_theta_max 0.965
_diffrn_measurement_details
;
List of Runs (angles in degrees, time in seconds):

  # Type    Start    End  Width  t~exp~   \w     \q     \k     \f   Frames
#--------------------------------------------------------------------------
  1  \w    -22.00  15.00   0.50    6.84    --   -4.59 -82.00 -69.00   74
  2  \w     13.00  41.00   0.50    6.84    --    4.12-118.00 -82.52   56
  3  \w    -20.00  31.00   0.50    6.84    --    4.12 -99.00-120.00  102
  4  \w    -20.00  14.00   0.50    6.84    --   -4.59 -99.00-180.00   68
  5  \w    -26.00   5.00   0.50    6.84    --   -4.59  82.00  52.00   62
;
_diffrn_measurement_device 'four-circle diffractometer'
_diffrn_measurement_device_type 'XtaLAB Synergy, Dualflex, HyPix'
_diffrn_measurement_method '\w scans'
_diffrn_orient_matrix_type 'CrysAlisPro convention (1999,Acta A55,543-557)'
_diffrn_orient_matrix_UB_11 -0.0463047000
_diffrn_orient_matrix_UB_12 -0.0229118000
_diffrn_orient_matrix_UB_13 -0.0524201000
_diffrn_orient_matrix_UB_21 0.0414064000
_diffrn_orient_matrix_UB_22 -0.0015760000
_diffrn_orient_matrix_UB_23 -0.0261082000
_diffrn_orient_matrix_UB_31 0.0255546000
_diffrn_orient_matrix_UB_32 -0.0390372000
_diffrn_orient_matrix_UB_33 0.0318324000
_diffrn_radiation_monochromator mirror
_diffrn_radiation_probe x-ray
_diffrn_radiation_type 'Mo K\a'
_diffrn_radiation_wavelength 0.71073
_diffrn_reflns_av_R_equivalents 0.0319
_diffrn_reflns_av_unetI/netI 0.0338
_diffrn_reflns_Laue_measured_fraction_full 0.967
_diffrn_reflns_Laue_measured_fraction_max 0.965
_diffrn_reflns_limit_h_max 15
_diffrn_reflns_limit_h_min -14
_diffrn_reflns_limit_k_max 19
_diffrn_reflns_limit_k_min -17
_diffrn_reflns_limit_l_max 15
_diffrn_reflns_limit_l_min -15
_diffrn_reflns_number 12030
_diffrn_reflns_point_group_measured_fraction_full 0.967
_diffrn_reflns_point_group_measured_fraction_max 0.965
_diffrn_reflns_theta_full 25.242
_diffrn_reflns_theta_max 26.372
_diffrn_reflns_theta_min 3.231
_diffrn_source 'micro-focus sealed X-ray tube'
_diffrn_source_type 'PhotonJet (Mo) X-ray Source'
_exptl_absorpt_coefficient_mu 0.677
_exptl_absorpt_correction_T_max 1.000
_exptl_absorpt_correction_T_min 0.805
_exptl_absorpt_correction_type gaussian
_exptl_absorpt_process_details
;
CrysAlisPro 1.171.40.81a (Rigaku Oxford Diffraction, 2020)
Numerical absorption correction based on gaussian integration over
a multifaceted crystal model
Empirical absorption correction using spherical harmonics,
implemented in SCALE3 ABSPACK scaling algorithm.
;
_exptl_crystal_colour 'clear yellow'
_exptl_crystal_density_diffrn 1.456
_exptl_crystal_description block
_exptl_crystal_F_000 928
_exptl_crystal_size_max 0.227
_exptl_crystal_size_mid 0.15
_exptl_crystal_size_min 0.1
_refine_diff_density_max 0.949
_refine_diff_density_min -1.661
_refine_diff_density_rms 0.107
_refine_ls_extinction_method none
_refine_ls_goodness_of_fit_ref 1.132
_refine_ls_hydrogen_treatment constr
_refine_ls_matrix_type full
_refine_ls_number_parameters 234
_refine_ls_number_reflns 3960
_refine_ls_number_restraints 0
_refine_ls_restrained_S_all 1.132
_refine_ls_R_factor_all 0.0533
_refine_ls_R_factor_gt 0.0476
_refine_ls_shift/su_max 0.000
_refine_ls_shift/su_mean 0.000
_refine_ls_structure_factor_coef Fsqd
_refine_ls_weighting_details 'w=1/[\s^2^(Fo^2^)+(0.0213P)^2^+7.5917P] where P=(Fo^2^+2Fc^2^)/3'
_refine_ls_weighting_scheme calc
_refine_ls_wR_factor_gt 0.1057
_refine_ls_wR_factor_ref 0.1095
_reflns_Friedel_coverage 0.000
_reflns_number_gt 3689
_reflns_number_total 3960
_reflns_threshold_expression 'I > 2\s(I)'
_cod_data_source_file d2cc03838b2.cif
_cod_data_source_block rakk18_abs
_cod_original_cell_volume 2009.06(18)
_cod_database_code 7130480
_shelx_shelxl_version_number 2016/6
_chemical_oxdiff_formula C18H36MoN2O4
_chemical_oxdiff_usercomment 'Crystallized from ether.'
_shelx_space_group_comment
;
The symmetry employed for this shelxl refinement is uniquely defined
by the following loop, which should always be used as a source of
symmetry information in preference to the above space-group names.
They are only intended as comments.
;
_shelx_estimated_absorpt_t_max 0.935
_shelx_estimated_absorpt_t_min 0.862
_reflns_odcompleteness_completeness 95.43
_reflns_odcompleteness_iscentric 1
_reflns_odcompleteness_theta 27.04
_olex2_refinement_description
;
1. Fixed Uiso
 At 1.2 times of:
  All C(H,H) groups
 At 1.5 times of:
  All C(H,H,H) groups
2.a Secondary CH2 refined with riding coordinates:
 C4(H4A,H4B), C5(H5A,H5B), C6(H6A,H6B), C13(H13A,H13B), C14(H14A,H14B),
 C15(H15A,H15B)
2.b Idealised Me refined as rotating group:
 C1(H1A,H1B,H1C), C2(H2A,H2B,H2C), C8(H8A,H8B,H8C), C9(H9A,H9B,H9C), C10(H10A,
 H10B,H10C), C11(H11A,H11B,H11C), C17(H17A,H17B,H17C), C18(H18A,H18B,H18C)
;
_olex2_submission_special_instructions 'No special instructions were received'
_oxdiff_exptl_absorpt_empirical_details
;
Empirical correction (ABSPACK) includes:
- Absorption correction using spherical harmonics
- Frame scaling
;
_oxdiff_exptl_absorpt_empirical_full_max 1.117
_oxdiff_exptl_absorpt_empirical_full_min 0.837

loop_
_space_group_symop_operation_xyz
'x, y, z'
'-x+1/2, y+1/2, -z+1/2'
'-x, -y, -z'
'x-1/2, -y-1/2, z-1/2'

loop_
_atom_site_label
_atom_site_type_symbol
_atom_site_fract_x
_atom_site_fract_y
_atom_site_fract_z
_atom_site_U_iso_or_equiv
_atom_site_adp_type
_atom_site_occupancy
_atom_site_site_symmetry_order
_atom_site_calc_flag
_atom_site_refinement_flags_posn
_atom_site_refinement_flags_adp
_atom_site_refinement_flags_occupancy
_atom_site_disorder_assembly
_atom_site_disorder_group
Mo Mo 0.42316(3) 0.37023(2) 0.71030(3) 0.02808(12) Uani 1 1 d . . . . .
O1 O 0.4434(4) 0.4173(3) 0.8713(4) 0.0643(11) Uani 1 1 d . . . . .
O2 O 0.6032(4) 0.3707(2) 0.8440(4) 0.0639(12) Uani 1 1 d . . . . .
O3 O 0.3816(3) 0.43474(17) 0.5820(3) 0.0352(7) Uani 1 1 d . . . . .
O4 O 0.3453(3) 0.27471(15) 0.6635(3) 0.0251(6) Uani 1 1 d . . . . .
N1 N 0.6048(3) 0.32880(18) 0.7406(3) 0.0185(6) Uani 1 1 d . . . . .
N2 N 0.3114(3) 0.42887(18) 0.7814(3) 0.0183(6) Uani 1 1 d . . . . .
C1 C 0.5975(4) 0.2019(3) 0.8657(4) 0.0335(9) Uani 1 1 d . . . . .
H1A H 0.624182 0.239672 0.936188 0.050 Uiso 1 1 calc R U . . .
H1B H 0.631321 0.145847 0.894885 0.050 Uiso 1 1 calc R U . . .
H1C H 0.506742 0.199134 0.820842 0.050 Uiso 1 1 calc R U . . .
C2 C 0.5894(4) 0.1805(2) 0.6585(4) 0.0273(8) Uani 1 1 d . . . . .
H2A H 0.500114 0.191376 0.610356 0.041 Uiso 1 1 calc R U . . .
H2B H 0.603060 0.121173 0.681094 0.041 Uiso 1 1 calc R U . . .
H2C H 0.629521 0.194721 0.609269 0.041 Uiso 1 1 calc R U . . .
C3 C 0.6459(3) 0.2354(2) 0.7782(3) 0.0239(8) Uani 1 1 d . . . . .
C4 C 0.7911(4) 0.2272(3) 0.8513(4) 0.0340(9) Uani 1 1 d . . . . .
H4A H 0.821397 0.251541 0.934279 0.041 Uiso 1 1 calc R U . . .
H4B H 0.813164 0.166994 0.861852 0.041 Uiso 1 1 calc R U . . .
C5 C 0.8588(4) 0.2705(3) 0.7888(4) 0.0387(10) Uani 1 1 d . . . . .
H5A H 0.949569 0.263236 0.839665 0.046 Uiso 1 1 calc R U . . .
H5B H 0.832441 0.245357 0.706944 0.046 Uiso 1 1 calc R U . . .
C6 C 0.8253(4) 0.3639(3) 0.7752(4) 0.0346(9) Uani 1 1 d . . . . .
H6A H 0.868974 0.392322 0.736183 0.041 Uiso 1 1 calc R U . . .
H6B H 0.856295 0.388265 0.858340 0.041 Uiso 1 1 calc R U . . .
C7 C 0.6824(3) 0.3828(2) 0.6971(3) 0.0226(7) Uani 1 1 d . . . . .
C8 C 0.6347(4) 0.3660(2) 0.5578(3) 0.0252(8) Uani 1 1 d . . . . .
H8A H 0.657202 0.309057 0.546833 0.038 Uiso 1 1 calc R U . . .
H8B H 0.672678 0.406280 0.526296 0.038 Uiso 1 1 calc R U . . .
H8C H 0.544337 0.372263 0.512609 0.038 Uiso 1 1 calc R U . . .
C9 C 0.6662(4) 0.4785(2) 0.7144(4) 0.0351(10) Uani 1 1 d . . . . .
H9A H 0.580609 0.495299 0.658092 0.053 Uiso 1 1 calc R U . . .
H9B H 0.723110 0.510966 0.696388 0.053 Uiso 1 1 calc R U . . .
H9C H 0.684864 0.488917 0.799439 0.053 Uiso 1 1 calc R U . . .
C10 C 0.1131(4) 0.3460(3) 0.7060(4) 0.0311(9) Uani 1 1 d . . . . .
H10A H 0.060488 0.394956 0.667821 0.047 Uiso 1 1 calc R U . . .
H10B H 0.068040 0.305392 0.728807 0.047 Uiso 1 1 calc R U . . .
H10C H 0.135322 0.320189 0.647624 0.047 Uiso 1 1 calc R U . . .
C11 C 0.3088(5) 0.2948(3) 0.8941(4) 0.0370(10) Uani 1 1 d . . . . .
H11A H 0.321820 0.258654 0.837588 0.055 Uiso 1 1 calc R U . . .
H11B H 0.262610 0.264059 0.927325 0.055 Uiso 1 1 calc R U . . .
H11C H 0.389247 0.312195 0.961790 0.055 Uiso 1 1 calc R U . . .
C12 C 0.2335(4) 0.3738(2) 0.8236(3) 0.0249(8) Uani 1 1 d . . . . .
C13 C 0.2024(5) 0.4219(3) 0.9159(4) 0.0371(10) Uani 1 1 d . . . . .
H13A H 0.140291 0.389219 0.927126 0.044 Uiso 1 1 calc R U . . .
H13B H 0.278544 0.425189 0.996743 0.044 Uiso 1 1 calc R U . . .
C14 C 0.1516(5) 0.5118(3) 0.8744(4) 0.0420(11) Uani 1 1 d . . . . .
H14A H 0.073337 0.509952 0.795251 0.050 Uiso 1 1 calc R U . . .
H14B H 0.134651 0.538624 0.936718 0.050 Uiso 1 1 calc R U . . .
C15 C 0.2506(4) 0.5621(3) 0.8596(4) 0.0341(10) Uani 1 1 d . . . . .
H15A H 0.327306 0.564282 0.940093 0.041 Uiso 1 1 calc R U . . .
H15B H 0.220686 0.620205 0.835817 0.041 Uiso 1 1 calc R U . . .
C16 C 0.2827(4) 0.5247(2) 0.7613(3) 0.0226(7) Uani 1 1 d . . . . .
C17 C 0.1729(4) 0.5380(2) 0.6276(3) 0.0248(8) Uani 1 1 d . . . . .
H17A H 0.189009 0.506345 0.569143 0.037 Uiso 1 1 calc R U . . .
H17B H 0.165554 0.597676 0.606791 0.037 Uiso 1 1 calc R U . . .
H17C H 0.095492 0.518401 0.623338 0.037 Uiso 1 1 calc R U . . .
C18 C 0.3993(4) 0.5735(2) 0.7754(4) 0.0321(9) Uani 1 1 d . . . . .
H18A H 0.470056 0.561844 0.856521 0.048 Uiso 1 1 calc R U . . .
H18B H 0.381847 0.633657 0.767297 0.048 Uiso 1 1 calc R U . . .
H18C H 0.418836 0.555381 0.711223 0.048 Uiso 1 1 calc R U . . .

loop_
_atom_site_aniso_label
_atom_site_aniso_U_11
_atom_site_aniso_U_22
_atom_site_aniso_U_33
_atom_site_aniso_U_23
_atom_site_aniso_U_13
_atom_site_aniso_U_12
Mo 0.0396(2) 0.01349(16) 0.0445(2) 0.00273(14) 0.03096(17) -0.00257(13)
O1 0.049(2) 0.050(2) 0.068(3) 0.0078(19) 0.0080(19) 0.0000(17)
O2 0.103(3) 0.055(2) 0.050(2) -0.0187(18) 0.050(2) -0.029(2)
O3 0.0471(18) 0.0194(13) 0.0599(19) 0.0117(13) 0.0423(16) 0.0085(12)
O4 0.0311(14) 0.0150(12) 0.0407(15) 0.0012(11) 0.0264(12) 0.0020(10)
N1 0.0255(15) 0.0184(14) 0.0166(13) -0.0025(11) 0.0140(12) -0.0056(11)
N2 0.0186(14) 0.0139(14) 0.0208(14) -0.0003(11) 0.0082(12) 0.0016(11)
C1 0.029(2) 0.037(2) 0.031(2) 0.0145(17) 0.0116(17) -0.0070(17)
C2 0.0273(19) 0.0149(17) 0.037(2) 0.0003(15) 0.0134(17) 0.0042(14)
C3 0.0220(18) 0.0238(18) 0.0227(17) 0.0059(14) 0.0084(15) -0.0026(14)
C4 0.022(2) 0.038(2) 0.034(2) 0.0152(18) 0.0075(17) -0.0031(16)
C5 0.021(2) 0.047(3) 0.043(2) 0.021(2) 0.0110(18) 0.0004(18)
C6 0.0239(19) 0.041(2) 0.036(2) 0.0069(18) 0.0121(17) -0.0114(17)
C7 0.0244(18) 0.0205(17) 0.0251(17) 0.0017(14) 0.0136(15) -0.0057(14)
C8 0.0283(19) 0.0299(19) 0.0231(17) 0.0071(15) 0.0170(15) 0.0017(15)
C9 0.048(3) 0.0203(19) 0.041(2) -0.0033(16) 0.024(2) -0.0124(17)
C10 0.032(2) 0.028(2) 0.044(2) -0.0068(17) 0.0273(19) -0.0079(16)
C11 0.067(3) 0.0205(19) 0.037(2) 0.0067(16) 0.036(2) 0.0079(19)
C12 0.039(2) 0.0201(17) 0.0267(18) 0.0012(14) 0.0243(17) 0.0015(15)
C13 0.064(3) 0.029(2) 0.034(2) 0.0022(17) 0.036(2) 0.010(2)
C14 0.070(3) 0.033(2) 0.040(2) -0.0008(19) 0.039(2) 0.016(2)
C15 0.051(3) 0.0209(18) 0.0251(19) -0.0059(15) 0.0146(19) 0.0085(17)
C16 0.0299(19) 0.0135(16) 0.0205(17) -0.0024(13) 0.0092(15) 0.0017(14)
C17 0.0284(19) 0.0195(17) 0.0224(17) 0.0019(14) 0.0090(15) 0.0051(14)
C18 0.034(2) 0.0162(17) 0.035(2) 0.0021(15) 0.0085(18) -0.0053(15)

loop_
_atom_type_symbol
_atom_type_description
_atom_type_scat_dispersion_real
_atom_type_scat_dispersion_imag
_atom_type_scat_source
C C 0.0033 0.0016 'International Tables Vol C Tables 4.2.6.8 and 6.1.1.4'
H H 0.0000 0.0000 'International Tables Vol C Tables 4.2.6.8 and 6.1.1.4'
Mo Mo -1.6832 0.6857 'International Tables Vol C Tables 4.2.6.8 and 6.1.1.4'
N N 0.0061 0.0033 'International Tables Vol C Tables 4.2.6.8 and 6.1.1.4'
O O 0.0106 0.0060 'International Tables Vol C Tables 4.2.6.8 and 6.1.1.4'

loop_
_exptl_crystal_face_index_h
_exptl_crystal_face_index_k
_exptl_crystal_face_index_l
_exptl_crystal_face_perp_dist
-9 -13 -5 0.0740
9 13 5 0.0748
6 -14 7 0.0900
-14 3 15 0.0500
14 -3 -15 0.0500
4 -19 5 0.1032
-3 19 -6 0.1250
-15 -3 13 0.0498
-16 8 9 0.0829
16 0 -13 0.0509
15 11 -7 0.0472
-13 10 0 0.1087
-6 9 -10 0.1076
-6 -13 -8 0.0701
6 -10 -15 0.0566

loop_
_geom_angle_atom_site_label_1
_geom_angle_atom_site_label_2
_geom_angle_atom_site_label_3
_geom_angle
_geom_angle_site_symmetry_1
_geom_angle_site_symmetry_3
_geom_angle_publ_flag
O1 Mo N1 108.23(14) . . ?
O1 Mo N2 40.82(13) . . ?
O2 Mo O1 68.17(16) . . ?
O2 Mo N1 40.20(13) . . ?
O2 Mo N2 108.82(13) . . ?
O3 Mo O1 121.23(15) . . ?
O3 Mo O2 117.74(15) . . ?
O3 Mo N1 99.25(12) . . ?
O3 Mo N2 98.66(12) . . ?
O4 Mo O1 115.91(15) . . ?
O4 Mo O2 118.86(14) . . ?
O4 Mo O3 109.83(14) . . ?
O4 Mo N1 98.31(11) . . ?
O4 Mo N2 99.12(11) . . ?
N2 Mo N1 149.00(11) . . ?
N2 O1 Mo 74.6(2) . . ?
N1 O2 Mo 75.6(2) . . ?
O2 N1 Mo 64.2(2) . . ?
O2 N1 C3 108.3(3) . . ?
O2 N1 C7 108.7(3) . . ?
C3 N1 Mo 119.7(2) . . ?
C7 N1 Mo 121.2(2) . . ?
C7 N1 C3 117.6(3) . . ?
O1 N2 Mo 64.6(2) . . ?
O1 N2 C12 107.8(3) . . ?
O1 N2 C16 109.0(3) . . ?
C12 N2 Mo 120.2(2) . . ?
C16 N2 Mo 119.7(2) . . ?
C16 N2 C12 118.4(3) . . ?
H1A C1 H1B 109.5 . . ?
H1A C1 H1C 109.5 . . ?
H1B C1 H1C 109.5 . . ?
C3 C1 H1A 109.5 . . ?
C3 C1 H1B 109.5 . . ?
C3 C1 H1C 109.5 . . ?
H2A C2 H2B 109.5 . . ?
H2A C2 H2C 109.5 . . ?
H2B C2 H2C 109.5 . . ?
C3 C2 H2A 109.5 . . ?
C3 C2 H2B 109.5 . . ?
C3 C2 H2C 109.5 . . ?
C1 C3 N1 110.8(3) . . ?
C1 C3 C2 108.8(3) . . ?
C1 C3 C4 106.2(3) . . ?
C2 C3 N1 108.5(3) . . ?
C2 C3 C4 111.2(3) . . ?
C4 C3 N1 111.3(3) . . ?
C3 C4 H4A 108.7 . . ?
C3 C4 H4B 108.7 . . ?
H4A C4 H4B 107.6 . . ?
C5 C4 C3 114.2(3) . . ?
C5 C4 H4A 108.7 . . ?
C5 C4 H4B 108.7 . . ?
C4 C5 H5A 110.1 . . ?
C4 C5 H5B 110.1 . . ?
H5A C5 H5B 108.4 . . ?
C6 C5 C4 108.0(4) . . ?
C6 C5 H5A 110.1 . . ?
C6 C5 H5B 110.1 . . ?
C5 C6 H6A 108.6 . . ?
C5 C6 H6B 108.6 . . ?
C5 C6 C7 114.5(3) . . ?
H6A C6 H6B 107.6 . . ?
C7 C6 H6A 108.6 . . ?
C7 C6 H6B 108.6 . . ?
N1 C7 C6 111.6(3) . . ?
N1 C7 C9 110.6(3) . . ?
C8 C7 N1 108.8(3) . . ?
C8 C7 C6 111.1(3) . . ?
C8 C7 C9 108.3(3) . . ?
C9 C7 C6 106.3(3) . . ?
C7 C8 H8A 109.5 . . ?
C7 C8 H8B 109.5 . . ?
C7 C8 H8C 109.5 . . ?
H8A C8 H8B 109.5 . . ?
H8A C8 H8C 109.5 . . ?
H8B C8 H8C 109.5 . . ?
C7 C9 H9A 109.5 . . ?
C7 C9 H9B 109.5 . . ?
C7 C9 H9C 109.5 . . ?
H9A C9 H9B 109.5 . . ?
H9A C9 H9C 109.5 . . ?
H9B C9 H9C 109.5 . . ?
H10A C10 H10B 109.5 . . ?
H10A C10 H10C 109.5 . . ?
H10B C10 H10C 109.5 . . ?
C12 C10 H10A 109.5 . . ?
C12 C10 H10B 109.5 . . ?
C12 C10 H10C 109.5 . . ?
H11A C11 H11B 109.5 . . ?
H11A C11 H11C 109.5 . . ?
H11B C11 H11C 109.5 . . ?
C12 C11 H11A 109.5 . . ?
C12 C11 H11B 109.5 . . ?
C12 C11 H11C 109.5 . . ?
N2 C12 C13 111.8(3) . . ?
C10 C12 N2 107.8(3) . . ?
C10 C12 C11 109.5(3) . . ?
C10 C12 C13 111.4(4) . . ?
C11 C12 N2 110.4(3) . . ?
C11 C12 C13 105.9(3) . . ?
C12 C13 H13A 108.7 . . ?
C12 C13 H13B 108.7 . . ?
H13A C13 H13B 107.6 . . ?
C14 C13 C12 114.3(3) . . ?
C14 C13 H13A 108.7 . . ?
C14 C13 H13B 108.7 . . ?
C13 C14 H14A 110.1 . . ?
C13 C14 H14B 110.1 . . ?
H14A C14 H14B 108.5 . . ?
C15 C14 C13 107.8(4) . . ?
C15 C14 H14A 110.1 . . ?
C15 C14 H14B 110.1 . . ?
C14 C15 H15A 108.8 . . ?
C14 C15 H15B 108.8 . . ?
C14 C15 C16 113.8(3) . . ?
H15A C15 H15B 107.7 . . ?
C16 C15 H15A 108.8 . . ?
C16 C15 H15B 108.8 . . ?
N2 C16 C15 111.7(3) . . ?
N2 C16 C17 108.3(3) . . ?
N2 C16 C18 110.2(3) . . ?
C17 C16 C15 111.0(3) . . ?
C18 C16 C15 106.5(3) . . ?
C18 C16 C17 109.1(3) . . ?
C16 C17 H17A 109.5 . . ?
C16 C17 H17B 109.5 . . ?
C16 C17 H17C 109.5 . . ?
H17A C17 H17B 109.5 . . ?
H17A C17 H17C 109.5 . . ?
H17B C17 H17C 109.5 . . ?
C16 C18 H18A 109.5 . . ?
C16 C18 H18B 109.5 . . ?
C16 C18 H18C 109.5 . . ?
H18A C18 H18B 109.5 . . ?
H18A C18 H18C 109.5 . . ?
H18B C18 H18C 109.5 . . ?

loop_
_geom_bond_atom_site_label_1
_geom_bond_atom_site_label_2
_geom_bond_distance
_geom_bond_site_symmetry_2
_geom_bond_publ_flag
Mo O1 1.993(5) . ?
Mo O2 1.988(5) . ?
Mo O3 1.717(3) . ?
Mo O4 1.710(3) . ?
Mo N1 2.139(3) . ?
Mo N2 2.128(3) . ?
O1 N2 1.443(5) . ?
O2 N1 1.425(4) . ?
N1 C3 1.541(5) . ?
N1 C7 1.531(4) . ?
N2 C12 1.535(5) . ?
N2 C16 1.532(4) . ?
C1 H1A 0.9600 . ?
C1 H1B 0.9600 . ?
C1 H1C 0.9600 . ?
C1 C3 1.532(5) . ?
C2 H2A 0.9600 . ?
C2 H2B 0.9600 . ?
C2 H2C 0.9600 . ?
C2 C3 1.536(5) . ?
C3 C4 1.539(5) . ?
C4 H4A 0.9700 . ?
C4 H4B 0.9700 . ?
C4 C5 1.516(6) . ?
C5 H5A 0.9700 . ?
C5 H5B 0.9700 . ?
C5 C6 1.504(6) . ?
C6 H6A 0.9700 . ?
C6 H6B 0.9700 . ?
C6 C7 1.543(5) . ?
C7 C8 1.525(5) . ?
C7 C9 1.538(5) . ?
C8 H8A 0.9600 . ?
C8 H8B 0.9600 . ?
C8 H8C 0.9600 . ?
C9 H9A 0.9600 . ?
C9 H9B 0.9600 . ?
C9 H9C 0.9600 . ?
C10 H10A 0.9600 . ?
C10 H10B 0.9600 . ?
C10 H10C 0.9600 . ?
C10 C12 1.528(6) . ?
C11 H11A 0.9600 . ?
C11 H11B 0.9600 . ?
C11 H11C 0.9600 . ?
C11 C12 1.528(5) . ?
C12 C13 1.540(5) . ?
C13 H13A 0.9700 . ?
C13 H13B 0.9700 . ?
C13 C14 1.520(6) . ?
C14 H14A 0.9700 . ?
C14 H14B 0.9700 . ?
C14 C15 1.511(7) . ?
C15 H15A 0.9700 . ?
C15 H15B 0.9700 . ?
C15 C16 1.538(5) . ?
C16 C17 1.537(5) . ?
C16 C18 1.534(5) . ?
C17 H17A 0.9600 . ?
C17 H17B 0.9600 . ?
C17 H17C 0.9600 . ?
C18 H18A 0.9600 . ?
C18 H18B 0.9600 . ?
C18 H18C 0.9600 . ?

loop_
_geom_torsion_atom_site_label_1
_geom_torsion_atom_site_label_2
_geom_torsion_atom_site_label_3
_geom_torsion_atom_site_label_4
_geom_torsion
_geom_torsion_site_symmetry_1
_geom_torsion_site_symmetry_2
_geom_torsion_site_symmetry_3
_geom_torsion_site_symmetry_4
_geom_torsion_publ_flag
Mo O1 N2 C12 115.6(2) . . . . ?
Mo O1 N2 C16 -114.6(2) . . . . ?
Mo O2 N1 C3 -114.8(2) . . . . ?
Mo O2 N1 C7 116.4(2) . . . . ?
Mo N1 C3 C1 -36.4(4) . . . . ?
Mo N1 C3 C2 82.9(3) . . . . ?
Mo N1 C3 C4 -154.3(3) . . . . ?
Mo N1 C7 C6 154.9(3) . . . . ?
Mo N1 C7 C8 -82.0(3) . . . . ?
Mo N1 C7 C9 36.8(4) . . . . ?
Mo N2 C12 C10 -79.2(3) . . . . ?
Mo N2 C12 C11 40.4(4) . . . . ?
Mo N2 C12 C13 158.0(3) . . . . ?
Mo N2 C16 C15 -156.9(3) . . . . ?
Mo N2 C16 C17 80.6(3) . . . . ?
Mo N2 C16 C18 -38.7(4) . . . . ?
O1 N2 C12 C10 -149.6(3) . . . . ?
O1 N2 C12 C11 -30.0(4) . . . . ?
O1 N2 C12 C13 87.6(4) . . . . ?
O1 N2 C16 C15 -85.9(4) . . . . ?
O1 N2 C16 C17 151.5(3) . . . . ?
O1 N2 C16 C18 32.3(4) . . . . ?
O2 N1 C3 C1 33.7(4) . . . . ?
O2 N1 C3 C2 153.1(3) . . . . ?
O2 N1 C3 C4 -84.2(4) . . . . ?
O2 N1 C7 C6 84.4(4) . . . . ?
O2 N1 C7 C8 -152.6(3) . . . . ?
O2 N1 C7 C9 -33.7(4) . . . . ?
N1 C3 C4 C5 -49.8(5) . . . . ?
N2 C12 C13 C14 47.6(5) . . . . ?
C1 C3 C4 C5 -170.5(4) . . . . ?
C2 C3 C4 C5 71.3(5) . . . . ?
C3 N1 C7 C6 -39.1(4) . . . . ?
C3 N1 C7 C8 83.9(4) . . . . ?
C3 N1 C7 C9 -157.2(3) . . . . ?
C3 C4 C5 C6 59.4(5) . . . . ?
C4 C5 C6 C7 -59.0(5) . . . . ?
C5 C6 C7 N1 49.3(5) . . . . ?
C5 C6 C7 C8 -72.4(4) . . . . ?
C5 C6 C7 C9 170.0(4) . . . . ?
C7 N1 C3 C1 157.4(3) . . . . ?
C7 N1 C3 C2 -83.2(4) . . . . ?
C7 N1 C3 C4 39.5(4) . . . . ?
C10 C12 C13 C14 -73.1(5) . . . . ?
C11 C12 C13 C14 167.9(4) . . . . ?
C12 N2 C16 C15 37.7(4) . . . . ?
C12 N2 C16 C17 -84.9(4) . . . . ?
C12 N2 C16 C18 155.9(3) . . . . ?
C12 C13 C14 C15 -59.4(5) . . . . ?
C13 C14 C15 C16 60.4(5) . . . . ?
C14 C15 C16 N2 -49.9(4) . . . . ?
C14 C15 C16 C17 71.2(4) . . . . ?
C14 C15 C16 C18 -170.2(3) . . . . ?
C16 N2 C12 C10 86.2(3) . . . . ?
C16 N2 C12 C11 -154.3(3) . . . . ?
C16 N2 C12 C13 -36.6(4) . . . . ?

loop_
_exptl_oxdiff_crystal_face_indexfrac_h
_exptl_oxdiff_crystal_face_indexfrac_k
_exptl_oxdiff_crystal_face_indexfrac_l
_exptl_oxdiff_crystal_face_x
_exptl_oxdiff_crystal_face_y
_exptl_oxdiff_crystal_face_z
-8.9927 -13.2716 -4.6208 0.9627 -0.2308 0.1412
9.0512 13.0260 4.7116 -0.9645 0.2312 -0.1272
5.9735 -14.2318 7.2778 -0.3320 0.0798 0.9399
-13.7643 3.1610 15.2245 -0.2331 -0.9724 0.0095
13.7643 -3.1610 -15.2245 0.2331 0.9724 -0.0095
4.0048 -19.2359 4.5073 0.0190 0.0785 0.9967
-2.8785 19.0228 -5.7754 0.0002 0.0016 -1.0000
-15.3896 -3.1402 13.4827 0.0778 -0.9843 0.1585
-15.8298 7.6916 9.2526 0.0717 -0.9091 -0.4103
16.1255 -0.3920 -12.5711 -0.0787 0.9965 0.0272
14.9283 10.5655 -7.3835 -0.5463 0.7942 -0.2660
-13.4835 9.5754 0.1533 0.3969 -0.5774 -0.7135
-6.0430 9.3021 -9.5768 0.5687 -0.0148 -0.8224
-6.0161 -13.4118 -7.7488 0.9921 -0.0257 0.1232
5.6875 -9.7433 -15.2559 0.7596 0.6492 0.0401
